data_7154073
loop_
_publ_author_name
'Kong, Ling-Pei'
'Li, Nai-Kai'
'Zhang, Shao-Yun'
'Chen, Xiang'
'Zhao, Min'
'Zhang, Ya-Fei'
'Wang, Xing-Wang'

_publ_section_title
;
 Highly enantioselective phosphination and hydrophosphonylation of
 azomethine imines: using chiral squaramide as a hydrogen bonding
 organocatalyst.
;
_journal_issue 43
_journal_name_full 'Organic &amp; biomolecular chemistry'
_journal_page_first 8656
_journal_page_last 8670
_journal_paper_doi 10.1039/c4ob01472c
_journal_volume 12
_journal_year 2014
_chemical_absolute_configuration ad
_chemical_formula_sum 'C22.5 H21 Br Cl N2 O2 P'
_chemical_formula_weight 497.74
_chemical_name_systematic
; 
 ? 
;
_space_group_IT_number 4
_symmetry_cell_setting monoclinic
_symmetry_space_group_name_Hall 'P 2yb'
_symmetry_space_group_name_H-M 'P 1 21 1'
_atom_sites_solution_hydrogens geom
_atom_sites_solution_primary direct
_atom_sites_solution_secondary difmap
_audit_creation_method SHELXL-97
_cell_angle_alpha 90.00
_cell_angle_beta 94.150(7)
_cell_angle_gamma 90.00
_cell_formula_units_Z 4
_cell_length_a 8.671(3)
_cell_length_b 15.948(6)
_cell_length_c 15.692(6)
_cell_measurement_reflns_used 4576
_cell_measurement_temperature 140(2)
_cell_measurement_theta_max 26.82
_cell_measurement_theta_min 2.55
_cell_volume 2164.3(14)
_computing_cell_refinement 'Bruker SAINT'
_computing_data_collection 'Bruker APEX2'
_computing_data_reduction 'Bruker SAINT'
_computing_molecular_graphics 'Bruker SHELXTL'
_computing_publication_material 'Bruker SHELXTL'
_computing_structure_refinement 'SHELXL-97 (Sheldrick, 2008)'
_computing_structure_solution 'SHELXS-97 (Sheldrick, 2008)'
_diffrn_ambient_temperature 140(2)
_diffrn_measured_fraction_theta_full 0.976
_diffrn_measured_fraction_theta_max 0.976
_diffrn_measurement_device_type 'Bruker APEX-II CCD'
_diffrn_measurement_method '\f and \w scans'
_diffrn_radiation_monochromator graphite
_diffrn_radiation_source 'fine-focus sealed tube'
_diffrn_radiation_type MoK\a
_diffrn_radiation_wavelength 0.71073
_diffrn_reflns_av_R_equivalents 0.0000
_diffrn_reflns_av_sigmaI/netI 0.0823
_diffrn_reflns_limit_h_max 11
_diffrn_reflns_limit_h_min -11
_diffrn_reflns_limit_k_max 20
_diffrn_reflns_limit_k_min 0
_diffrn_reflns_limit_l_max 20
_diffrn_reflns_limit_l_min 0
_diffrn_reflns_number 5219
_diffrn_reflns_theta_full 27.84
_diffrn_reflns_theta_max 27.84
_diffrn_reflns_theta_min 1.30
_exptl_absorpt_coefficient_mu 2.119
_exptl_absorpt_correction_T_max 0.7417
_exptl_absorpt_correction_T_min 0.6194
_exptl_absorpt_correction_type multi-scan
_exptl_absorpt_process_details twinabs
_exptl_crystal_colour colourless
_exptl_crystal_density_diffrn 1.528
_exptl_crystal_density_method 'not measured'
_exptl_crystal_description block
_exptl_crystal_F_000 1012
_exptl_crystal_size_max 0.25
_exptl_crystal_size_mid 0.20
_exptl_crystal_size_min 0.15
_refine_diff_density_max 1.910
_refine_diff_density_min -1.126
_refine_diff_density_rms 0.190
_refine_ls_abs_structure_details 'Flack H D (1983), Acta Cryst. A39, 876-881'
_refine_ls_abs_structure_Flack 0.084(16)
_refine_ls_extinction_method none
_refine_ls_goodness_of_fit_ref 1.074
_refine_ls_hydrogen_treatment mixed
_refine_ls_matrix_type full
_refine_ls_number_parameters 533
_refine_ls_number_reflns 5219
_refine_ls_number_restraints 1
_refine_ls_restrained_S_all 1.074
_refine_ls_R_factor_all 0.0812
_refine_ls_R_factor_gt 0.0655
_refine_ls_shift/su_max 0.012
_refine_ls_shift/su_mean 0.002
_refine_ls_structure_factor_coef Fsqd
_refine_ls_weighting_details 'calc w=1/[\s^2^(Fo^2^)+(0.1280P)^2^+1.2102P] where P=(Fo^2^+2Fc^2^)/3'
_refine_ls_weighting_scheme calc
_refine_ls_wR_factor_gt 0.1762
_refine_ls_wR_factor_ref 0.1936
_reflns_number_gt 4411
_reflns_number_total 5219
_reflns_threshold_expression >2sigma(I)
_cod_data_source_file c4ob01472c2.cif
_cod_data_source_block mo_dm13290_0m
_cod_depositor_comments
;
The following automatic conversions were performed:

'_symmetry_cell_setting' value 'Monoclinic' changed to 'monoclinic'
according to
/usr/data/users/saulius/crontab/automatic-downloads/rss-feeds/RSC/lib/dictionaries/cif_core.dic
dictionary named 'cif_core.dic' version 2.4.2 from 2011-04-26.

Automatic conversion script
Id: cif_fix_values 2281 2013-09-26 08:29:07Z andrius 

 Adding full bibliography for 7154073.cif.
;
_cod_original_sg_symbol_H-M P2(1)
_cod_original_formula_sum 'C22.50 H21 Br Cl N2 O2 P'
_cod_database_code 7154073

loop_
_symmetry_equiv_pos_as_xyz
'x, y, z'
'-x, y+1/2, -z'

loop_
_atom_site_label
_atom_site_type_symbol
_atom_site_fract_x
_atom_site_fract_y
_atom_site_fract_z
_atom_site_U_iso_or_equiv
_atom_site_adp_type
_atom_site_occupancy
_atom_site_symmetry_multiplicity
_atom_site_calc_flag
_atom_site_refinement_flags
Br1 Br 0.52054(15) 0.94143(8) 0.61800(7) 0.0360(3) Uani 1 1 d .
Br2 Br 0.41145(15) 0.56264(7) -0.10880(7) 0.0336(3) Uani 1 1 d .
N1 N 0.4169(9) 0.8832(5) 0.3652(5) 0.0148(15) Uani 1 1 d .
N2 N 0.2698(9) 0.8885(5) 0.3156(5) 0.0153(15) Uani 1 1 d .
H2 H 0.2260 0.8450 0.2892 0.018 Uiso 1 1 calc R
N3 N 0.4188(10) 0.6314(5) 0.1390(4) 0.0160(16) Uani 1 1 d .
N4 N 0.2960(9) 0.6140(5) 0.1928(5) 0.0149(15) Uani 1 1 d .
H4 H 0.2468 0.6530 0.2197 0.018 Uiso 1 1 calc R
O1 O 0.2844(7) 0.7068(4) 0.3452(4) 0.0163(13) Uani 1 1 d .
O2 O 0.0824(11) 0.9810(6) 0.2732(6) 0.039(2) Uani 1 1 d .
O3 O 0.2561(8) 0.8045(4) 0.1571(4) 0.0199(14) Uani 1 1 d .
O4 O 0.1722(10) 0.5004(5) 0.2445(5) 0.0314(18) Uani 1 1 d .
P1 P 0.3932(3) 0.72637(15) 0.42047(14) 0.0145(4) Uani 1 1 d .
P2 P 0.3541(3) 0.78590(14) 0.08500(14) 0.0140(5) Uani 1 1 d .
Cl1 Cl 0.6624(4) 0.7441(2) 0.7984(3) 0.0501(9) Uani 1 1 d .
Cl2 Cl 0.9288(5) 0.7352(3) 0.6981(3) 0.0600(11) Uani 1 1 d .
C1 C 0.4043(11) 0.8405(6) 0.4486(6) 0.0188(19) Uani 1 1 d .
H1 H 0.5046 0.8494 0.4829 0.023 Uiso 1 1 calc R
C2 C 0.4594(12) 0.9738(6) 0.3772(7) 0.025(2) Uani 1 1 d .
H2C H 0.5279 0.9919 0.3329 0.030 Uiso 1 1 calc R
H2D H 0.5141 0.9826 0.4341 0.030 Uiso 1 1 calc R
C3 C 0.3079(14) 1.0238(6) 0.3696(7) 0.028(2) Uani 1 1 d .
H3A H 0.2661 1.0324 0.4260 0.034 Uiso 1 1 calc R
H3B H 0.3213 1.0788 0.3419 0.034 Uiso 1 1 calc R
C4 C 0.2057(12) 0.9652(6) 0.3131(6) 0.021(2) Uani 1 1 d .
C5 C 0.2775(12) 0.8702(6) 0.5025(6) 0.0196(19) Uani 1 1 d .
C6 C 0.3115(15) 0.9183(7) 0.5745(6) 0.028(2) Uani 1 1 d .
C7 C 0.1999(18) 0.9531(7) 0.6203(8) 0.039(3) Uani 1 1 d .
H7 H 0.2269 0.9891 0.6673 0.047 Uiso 1 1 calc R
C8 C 0.0446(14) 0.9345(8) 0.5969(7) 0.030(2) Uani 1 1 d .
H8 H -0.0348 0.9555 0.6297 0.036 Uiso 1 1 calc R
C9 C 0.0078(14) 0.8858(8) 0.5265(8) 0.031(2) Uani 1 1 d .
H9 H -0.0974 0.8743 0.5093 0.037 Uiso 1 1 calc R
C10 C 0.1232(12) 0.8540(7) 0.4810(7) 0.023(2) Uani 1 1 d .
H10 H 0.0961 0.8195 0.4328 0.028 Uiso 1 1 calc R
C11 C 0.3352(11) 0.6735(6) 0.5144(6) 0.0142(17) Uani 1 1 d .
C12 C 0.2322(11) 0.6071(7) 0.5043(7) 0.021(2) Uani 1 1 d .
H12 H 0.2034 0.5873 0.4483 0.025 Uiso 1 1 calc R
C13 C 0.1715(12) 0.5696(7) 0.5714(7) 0.025(2) Uani 1 1 d .
H13 H 0.0996 0.5250 0.5627 0.031 Uiso 1 1 calc R
C14 C 0.2176(12) 0.5983(7) 0.6562(6) 0.024(2) Uani 1 1 d .
H14 H 0.1750 0.5736 0.7042 0.029 Uiso 1 1 calc R
C15 C 0.3231(14) 0.6615(7) 0.6670(7) 0.029(2) Uani 1 1 d .
H15 H 0.3554 0.6793 0.7232 0.034 Uiso 1 1 calc R
C16 C 0.3844(13) 0.7004(7) 0.5987(7) 0.024(2) Uani 1 1 d .
H16 H 0.4579 0.7443 0.6076 0.029 Uiso 1 1 calc R
C17 C 0.5901(10) 0.7008(6) 0.4034(5) 0.0136(17) Uani 1 1 d .
C18 C 0.7100(12) 0.7006(7) 0.4703(7) 0.025(2) Uani 1 1 d .
H18 H 0.6869 0.7110 0.5276 0.030 Uiso 1 1 calc R
C19 C 0.8567(13) 0.6855(7) 0.4514(8) 0.031(3) Uani 1 1 d .
H19 H 0.9360 0.6855 0.4965 0.037 Uiso 1 1 calc R
C20 C 0.8956(12) 0.6702(7) 0.3704(9) 0.032(3) Uani 1 1 d .
H20 H 1.0002 0.6604 0.3589 0.038 Uiso 1 1 calc R
C21 C 0.7805(13) 0.6692(8) 0.3058(7) 0.028(2) Uani 1 1 d .
H21 H 0.8068 0.6581 0.2492 0.034 Uiso 1 1 calc R
C22 C 0.6271(12) 0.6839(6) 0.3203(6) 0.020(2) Uani 1 1 d .
H22 H 0.5491 0.6825 0.2746 0.025 Uiso 1 1 calc R
C23 C 0.3617(11) 0.6741(6) 0.0577(5) 0.0148(17) Uani 1 1 d .
H23 H 0.4466 0.6684 0.0182 0.018 Uiso 1 1 calc R
C24 C 0.4874(12) 0.5486(6) 0.1264(6) 0.022(2) Uani 1 1 d .
H24A H 0.5749 0.5386 0.1692 0.026 Uiso 1 1 calc R
H24B H 0.5255 0.5443 0.0686 0.026 Uiso 1 1 calc R
C25 C 0.3594(13) 0.4859(6) 0.1370(6) 0.024(2) Uani 1 1 d .
H25A H 0.2998 0.4746 0.0820 0.028 Uiso 1 1 calc R
H25B H 0.4005 0.4325 0.1614 0.028 Uiso 1 1 calc R
C26 C 0.2635(13) 0.5309(6) 0.1981(7) 0.022(2) Uani 1 1 d .
C27 C 0.2173(11) 0.6424(6) 0.0084(6) 0.0187(19) Uani 1 1 d .
C28 C 0.2205(13) 0.5960(7) -0.0648(7) 0.025(2) Uani 1 1 d .
C29 C 0.0874(14) 0.5742(7) -0.1115(7) 0.031(2) Uani 1 1 d .
H29 H 0.0933 0.5420 -0.1621 0.037 Uiso 1 1 calc R
C30 C -0.0547(15) 0.5981(8) -0.0867(9) 0.040(3) Uani 1 1 d .
H30 H -0.1464 0.5845 -0.1207 0.048 Uiso 1 1 calc R
C31 C -0.0621(14) 0.6425(7) -0.0111(8) 0.032(3) Uani 1 1 d .
H31 H -0.1600 0.6578 0.0077 0.038 Uiso 1 1 calc R
C32 C 0.0694(12) 0.6645(6) 0.0367(7) 0.023(2) Uani 1 1 d .
H32 H 0.0628 0.6945 0.0887 0.028 Uiso 1 1 calc R
C33 C 0.5521(12) 0.8173(6) 0.1056(6) 0.0178(19) Uani 1 1 d .
C34 C 0.6037(12) 0.8421(6) 0.1871(6) 0.0179(18) Uani 1 1 d .
H34 H 0.5323 0.8440 0.2302 0.021 Uiso 1 1 calc R
C35 C 0.7588(12) 0.8644(7) 0.2083(7) 0.026(2) Uani 1 1 d .
H35 H 0.7923 0.8827 0.2642 0.031 Uiso 1 1 calc R
C36 C 0.8608(13) 0.8588(7) 0.1445(8) 0.030(3) Uani 1 1 d .
H36 H 0.9672 0.8707 0.1578 0.037 Uiso 1 1 calc R
C37 C 0.8114(14) 0.8364(7) 0.0625(7) 0.028(2) Uani 1 1 d .
H37 H 0.8826 0.8356 0.0192 0.033 Uiso 1 1 calc R
C38 C 0.6592(12) 0.8150(7) 0.0428(6) 0.023(2) Uani 1 1 d .
H38 H 0.6263 0.7986 -0.0139 0.028 Uiso 1 1 calc R
C39 C 0.2801(11) 0.8360(6) -0.0139(6) 0.0155(18) Uani 1 1 d .
C40 C 0.1817(11) 0.9043(6) -0.0059(6) 0.0182(19) Uani 1 1 d .
H40 H 0.1597 0.9231 0.0494 0.022 Uiso 1 1 calc R
C41 C 0.1170(12) 0.9443(7) -0.0760(7) 0.027(2) Uani 1 1 d .
H41 H 0.0486 0.9901 -0.0701 0.033 Uiso 1 1 calc R
C42 C 0.1523(12) 0.9172(6) -0.1571(7) 0.024(2) Uani 1 1 d .
H42 H 0.1056 0.9436 -0.2068 0.028 Uiso 1 1 calc R
C43 C 0.2553(12) 0.8520(7) -0.1648(6) 0.022(2) Uani 1 1 d .
H43 H 0.2853 0.8359 -0.2195 0.027 Uiso 1 1 calc R
C44 C 0.3133(12) 0.8113(6) -0.0938(7) 0.022(2) Uani 1 1 d .
H44 H 0.3788 0.7643 -0.0997 0.026 Uiso 1 1 calc R
C45 C 0.8486(15) 0.7851(8) 0.7822(8) 0.034(3) Uani 1 1 d .
H45A H 0.8401 0.8459 0.7701 0.041 Uiso 1 1 calc R
H45B H 0.9171 0.7776 0.8349 0.041 Uiso 1 1 calc R

loop_
_atom_site_aniso_label
_atom_site_aniso_U_11
_atom_site_aniso_U_22
_atom_site_aniso_U_33
_atom_site_aniso_U_23
_atom_site_aniso_U_13
_atom_site_aniso_U_12
Br1 0.0522(7) 0.0313(6) 0.0231(5) -0.0077(5) -0.0072(5) -0.0081(6)
Br2 0.0521(7) 0.0276(5) 0.0219(5) -0.0096(5) 0.0077(5) 0.0002(5)
N1 0.014(4) 0.014(4) 0.016(4) -0.001(3) -0.005(3) -0.002(3)
N2 0.017(4) 0.012(4) 0.016(4) 0.000(3) -0.004(3) 0.000(3)
N3 0.025(4) 0.014(4) 0.009(3) 0.004(3) 0.003(3) 0.001(3)
N4 0.017(4) 0.015(4) 0.013(3) 0.003(3) 0.003(3) 0.000(3)
O1 0.013(3) 0.017(3) 0.019(3) -0.006(3) 0.002(2) -0.003(2)
O2 0.053(6) 0.029(4) 0.034(5) -0.004(4) -0.009(4) 0.013(4)
O3 0.019(3) 0.022(3) 0.020(3) -0.005(3) 0.003(3) -0.002(3)
O4 0.044(5) 0.024(4) 0.028(4) 0.006(3) 0.010(3) -0.015(4)
P1 0.0158(10) 0.0139(10) 0.0138(10) 0.0000(9) 0.0017(8) 0.0010(9)
P2 0.0183(11) 0.0117(10) 0.0120(10) -0.0009(8) 0.0021(8) -0.0011(9)
Cl1 0.0349(16) 0.050(2) 0.067(2) -0.0086(17) 0.0171(15) -0.0103(15)
Cl2 0.068(2) 0.053(2) 0.065(2) -0.0119(19) 0.040(2) -0.003(2)
C1 0.015(4) 0.020(4) 0.022(4) 0.004(4) -0.001(4) 0.000(4)
C2 0.026(5) 0.014(4) 0.034(6) 0.005(4) -0.002(4) -0.012(4)
C3 0.049(7) 0.012(4) 0.023(5) 0.006(4) -0.002(5) 0.001(5)
C4 0.025(5) 0.020(5) 0.019(4) -0.003(4) -0.004(4) 0.004(4)
C5 0.032(5) 0.019(5) 0.009(4) 0.004(3) 0.004(4) 0.001(4)
C6 0.052(7) 0.017(5) 0.015(4) 0.000(4) 0.008(5) -0.004(5)
C7 0.078(9) 0.012(5) 0.029(5) 0.006(4) 0.021(6) 0.010(5)
C8 0.039(6) 0.027(6) 0.024(5) 0.002(5) 0.013(5) 0.003(5)
C9 0.032(6) 0.026(5) 0.036(6) 0.003(5) 0.012(5) 0.003(5)
C10 0.028(5) 0.022(5) 0.021(5) -0.002(4) 0.006(4) 0.003(4)
C11 0.019(5) 0.008(4) 0.015(4) -0.004(3) 0.001(3) 0.000(3)
C12 0.018(5) 0.019(5) 0.025(5) 0.005(4) -0.001(4) 0.004(4)
C13 0.025(5) 0.021(5) 0.031(5) 0.001(5) 0.004(4) 0.000(4)
C14 0.028(5) 0.024(5) 0.022(5) 0.012(4) 0.011(4) 0.008(4)
C15 0.039(6) 0.026(6) 0.021(5) 0.003(4) 0.006(4) 0.003(5)
C16 0.028(5) 0.018(5) 0.026(5) 0.001(4) -0.001(4) 0.003(4)
C17 0.009(4) 0.017(4) 0.014(4) 0.002(3) -0.001(3) -0.001(3)
C18 0.019(5) 0.034(6) 0.023(5) 0.000(4) 0.008(4) 0.001(4)
C19 0.021(5) 0.026(5) 0.043(7) -0.005(5) -0.010(5) 0.002(4)
C20 0.013(5) 0.027(5) 0.055(8) 0.007(5) 0.004(5) -0.004(4)
C21 0.028(6) 0.031(6) 0.026(5) 0.000(5) 0.007(4) 0.002(5)
C22 0.022(5) 0.020(5) 0.019(4) 0.007(4) 0.000(4) -0.004(4)
C23 0.026(5) 0.013(4) 0.005(3) -0.001(3) -0.002(3) 0.002(4)
C24 0.021(5) 0.019(5) 0.025(5) 0.004(4) 0.000(4) -0.003(4)
C25 0.037(6) 0.014(4) 0.018(4) 0.003(4) -0.007(4) -0.005(4)
C26 0.032(6) 0.015(4) 0.019(5) 0.004(4) 0.001(4) -0.003(4)
C27 0.016(4) 0.015(4) 0.025(5) 0.005(4) 0.000(4) -0.005(4)
C28 0.035(6) 0.014(4) 0.027(5) 0.002(4) 0.002(4) -0.008(4)
C29 0.051(7) 0.012(5) 0.029(5) -0.007(4) 0.000(5) -0.003(5)
C30 0.034(7) 0.027(6) 0.059(8) 0.004(6) -0.010(6) -0.015(5)
C31 0.032(6) 0.017(5) 0.044(7) 0.009(5) -0.014(5) -0.002(5)
C32 0.029(5) 0.015(5) 0.024(5) 0.004(4) -0.004(4) -0.002(4)
C33 0.022(5) 0.010(4) 0.021(4) 0.001(4) -0.001(4) 0.006(4)
C34 0.024(5) 0.015(4) 0.014(4) -0.002(3) -0.004(4) -0.001(4)
C35 0.024(5) 0.022(5) 0.032(6) -0.004(4) 0.002(4) -0.005(4)
C36 0.018(5) 0.021(5) 0.052(8) 0.005(5) 0.002(5) 0.000(4)
C37 0.037(6) 0.021(5) 0.027(5) 0.004(4) 0.016(5) -0.002(5)
C38 0.023(5) 0.033(6) 0.014(4) -0.013(4) 0.003(4) -0.006(4)
C39 0.014(4) 0.014(4) 0.018(4) 0.003(3) 0.000(3) -0.002(3)
C40 0.015(4) 0.020(5) 0.020(4) -0.001(4) 0.006(4) 0.000(4)
C41 0.029(5) 0.013(4) 0.038(6) 0.005(5) -0.007(4) 0.010(4)
C42 0.026(5) 0.019(5) 0.027(5) 0.008(4) 0.005(4) -0.004(4)
C43 0.027(5) 0.027(5) 0.013(4) -0.002(4) 0.007(4) -0.009(4)
C44 0.025(5) 0.012(4) 0.029(5) 0.003(4) 0.005(4) 0.001(4)
C45 0.043(7) 0.026(5) 0.033(6) -0.009(5) -0.002(5) 0.001(5)

loop_
_atom_type_symbol
_atom_type_description
_atom_type_scat_dispersion_real
_atom_type_scat_dispersion_imag
_atom_type_scat_source
C C 0.0033 0.0016 'International Tables Vol C Tables 4.2.6.8 and 6.1.1.4'
H H 0.0000 0.0000 'International Tables Vol C Tables 4.2.6.8 and 6.1.1.4'
N N 0.0061 0.0033 'International Tables Vol C Tables 4.2.6.8 and 6.1.1.4'
O O 0.0106 0.0060 'International Tables Vol C Tables 4.2.6.8 and 6.1.1.4'
P P 0.1023 0.0942 'International Tables Vol C Tables 4.2.6.8 and 6.1.1.4'
Br Br -0.2901 2.4595 'International Tables Vol C Tables 4.2.6.8 and 6.1.1.4'
Cl Cl 0.1484 0.1585 'International Tables Vol C Tables 4.2.6.8 and 6.1.1.4'

loop_
_geom_angle_atom_site_label_1
_geom_angle_atom_site_label_2
_geom_angle_atom_site_label_3
_geom_angle
N2 N1 C1 112.5(7)
N2 N1 C2 102.1(7)
C1 N1 C2 111.4(8)
C4 N2 N1 114.5(8)
C4 N2 H2 122.7
N1 N2 H2 122.7
N4 N3 C24 103.4(7)
N4 N3 C23 112.1(7)
C24 N3 C23 113.9(7)
C26 N4 N3 113.0(8)
C26 N4 H4 123.5
N3 N4 H4 123.5
O1 P1 C17 112.9(4)
O1 P1 C11 110.6(4)
C17 P1 C11 109.9(4)
O1 P1 C1 114.1(4)
C17 P1 C1 102.9(4)
C11 P1 C1 105.9(4)
O3 P2 C33 113.4(4)
O3 P2 C39 111.9(4)
C33 P2 C39 107.7(4)
O3 P2 C23 113.7(4)
C33 P2 C23 105.3(4)
C39 P2 C23 104.1(4)
N1 C1 C5 116.9(8)
N1 C1 P1 104.1(6)
C5 C1 P1 114.2(7)
N1 C1 H1 107.0
C5 C1 H1 107.0
P1 C1 H1 107.0
N1 C2 C3 106.9(8)
N1 C2 H2C 110.3
C3 C2 H2C 110.3
N1 C2 H2D 110.3
C3 C2 H2D 110.3
H2C C2 H2D 108.6
C4 C3 C2 100.6(8)
C4 C3 H3A 111.6
C2 C3 H3A 111.6
C4 C3 H3B 111.6
C2 C3 H3B 111.6
H3A C3 H3B 109.4
O2 C4 N2 123.1(9)
O2 C4 C3 128.3(10)
N2 C4 C3 108.6(8)
C6 C5 C10 116.8(10)
C6 C5 C1 120.8(10)
C10 C5 C1 122.4(9)
C7 C6 C5 122.7(12)
C7 C6 Br1 114.8(9)
C5 C6 Br1 122.5(9)
C6 C7 C8 118.7(11)
C6 C7 H7 120.7
C8 C7 H7 120.7
C9 C8 C7 119.7(11)
C9 C8 H8 120.2
C7 C8 H8 120.2
C8 C9 C10 119.7(12)
C8 C9 H9 120.2
C10 C9 H9 120.2
C9 C10 C5 122.3(10)
C9 C10 H10 118.8
C5 C10 H10 118.8
C12 C11 C16 118.8(9)
C12 C11 P1 118.6(7)
C16 C11 P1 122.4(8)
C13 C12 C11 122.2(10)
C13 C12 H12 118.9
C11 C12 H12 118.9
C12 C13 C14 118.9(10)
C12 C13 H13 120.6
C14 C13 H13 120.6
C15 C14 C13 119.4(10)
C15 C14 H14 120.3
C13 C14 H14 120.3
C14 C15 C16 122.0(10)
C14 C15 H15 119.0
C16 C15 H15 119.0
C15 C16 C11 118.7(10)
C15 C16 H16 120.7
C11 C16 H16 120.7
C22 C17 C18 119.0(8)
C22 C17 P1 118.0(7)
C18 C17 P1 122.9(7)
C19 C18 C17 119.3(10)
C19 C18 H18 120.4
C17 C18 H18 120.4
C18 C19 C20 122.6(11)
C18 C19 H19 118.7
C20 C19 H19 118.7
C19 C20 C21 118.4(10)
C19 C20 H20 120.8
C21 C20 H20 120.8
C20 C21 C22 122.3(10)
C20 C21 H21 118.9
C22 C21 H21 118.9
C21 C22 C17 118.4(9)
C21 C22 H22 120.8
C17 C22 H22 120.8
N3 C23 C27 119.6(8)
N3 C23 P2 104.9(5)
C27 C23 P2 113.7(7)
N3 C23 H23 105.9
C27 C23 H23 105.9
P2 C23 H23 105.9
N3 C24 C25 105.8(8)
N3 C24 H24A 110.6
C25 C24 H24A 110.6
N3 C24 H24B 110.6
C25 C24 H24B 110.6
H24A C24 H24B 108.7
C26 C25 C24 101.6(8)
C26 C25 H25A 111.5
C24 C25 H25A 111.5
C26 C25 H25B 111.5
C24 C25 H25B 111.5
H25A C25 H25B 109.3
O4 C26 N4 125.0(10)
O4 C26 C25 127.5(9)
N4 C26 C25 107.5(9)
C28 C27 C32 117.8(9)
C28 C27 C23 123.0(9)
C32 C27 C23 119.1(9)
C29 C28 C27 121.3(11)
C29 C28 Br2 117.1(8)
C27 C28 Br2 121.6(8)
C28 C29 C30 121.2(11)
C28 C29 H29 119.4
C30 C29 H29 119.4
C29 C30 C31 118.8(11)
C29 C30 H30 120.6
C31 C30 H30 120.6
C32 C31 C30 120.9(12)
C32 C31 H31 119.6
C30 C31 H31 119.6
C31 C32 C27 119.8(11)
C31 C32 H32 120.1
C27 C32 H32 120.1
C34 C33 C38 118.2(10)
C34 C33 P2 119.2(8)
C38 C33 P2 122.6(8)
C33 C34 C35 122.0(10)
C33 C34 H34 119.0
C35 C34 H34 119.0
C36 C35 C34 117.5(10)
C36 C35 H35 121.3
C34 C35 H35 121.3
C37 C36 C35 121.5(11)
C37 C36 H36 119.3
C35 C36 H36 119.3
C36 C37 C38 120.2(10)
C36 C37 H37 119.9
C38 C37 H37 119.9
C37 C38 C33 120.5(9)
C37 C38 H38 119.7
C33 C38 H38 119.7
C44 C39 C40 118.6(9)
C44 C39 P2 124.9(8)
C40 C39 P2 116.5(7)
C41 C40 C39 120.9(9)
C41 C40 H40 119.5
C39 C40 H40 119.5
C40 C41 C42 119.2(10)
C40 C41 H41 120.4
C42 C41 H41 120.4
C43 C42 C41 119.8(10)
C43 C42 H42 120.1
C41 C42 H42 120.1
C44 C43 C42 119.5(10)
C44 C43 H43 120.3
C42 C43 H43 120.3
C43 C44 C39 121.9(10)
C43 C44 H44 119.1
C39 C44 H44 119.1
Cl2 C45 Cl1 111.1(7)
Cl2 C45 H45A 109.4
Cl1 C45 H45A 109.4
Cl2 C45 H45B 109.4
Cl1 C45 H45B 109.4
H45A C45 H45B 108.0

loop_
_geom_bond_atom_site_label_1
_geom_bond_atom_site_label_2
_geom_bond_distance
Br1 C6 1.925(13)
Br2 C28 1.915(12)
N1 N2 1.447(10)
N1 C1 1.486(12)
N1 C2 1.499(12)
N2 C4 1.344(12)
N2 H2 0.8800
N3 N4 1.433(11)
N3 C24 1.468(13)
N3 C23 1.499(10)
N4 C26 1.359(13)
N4 H4 0.8800
O1 P1 1.490(6)
O2 C4 1.226(13)
O3 P2 1.493(7)
O4 C26 1.215(13)
P1 C17 1.795(9)
P1 C11 1.801(10)
P1 C1 1.873(10)
P2 C33 1.795(11)
P2 C39 1.820(9)
P2 C23 1.836(9)
Cl1 C45 1.777(13)
Cl2 C45 1.729(12)
C1 C5 1.511(14)
C1 H1 1.0000
C2 C3 1.534(16)
C2 H2C 0.9900
C2 H2D 0.9900
C3 C4 1.527(14)
C3 H3A 0.9900
C3 H3B 0.9900
C5 C6 1.380(14)
C5 C10 1.380(15)
C6 C7 1.365(17)
C7 C8 1.40(2)
C7 H7 0.9500
C8 C9 1.369(17)
C8 H8 0.9500
C9 C10 1.369(15)
C9 H9 0.9500
C10 H10 0.9500
C11 C12 1.387(14)
C11 C16 1.426(13)
C12 C13 1.350(14)
C12 H12 0.9500
C13 C14 1.436(15)
C13 H13 0.9500
C14 C15 1.363(17)
C14 H14 0.9500
C15 C16 1.378(15)
C15 H15 0.9500
C16 H16 0.9500
C17 C22 1.392(13)
C17 C18 1.422(13)
C18 C19 1.348(15)
C18 H18 0.9500
C19 C20 1.361(17)
C19 H19 0.9500
C20 C21 1.370(16)
C20 H20 0.9500
C21 C22 1.385(15)
C21 H21 0.9500
C22 H22 0.9500
C23 C27 1.510(13)
C23 H23 1.0000
C24 C25 1.511(14)
C24 H24A 0.9900
C24 H24B 0.9900
C25 C26 1.497(15)
C25 H25A 0.9900
C25 H25B 0.9900
C27 C28 1.369(14)
C27 C32 1.431(15)
C28 C29 1.366(15)
C29 C30 1.373(19)
C29 H29 0.9500
C30 C31 1.387(19)
C30 H30 0.9500
C31 C32 1.365(15)
C31 H31 0.9500
C32 H32 0.9500
C33 C34 1.382(13)
C33 C38 1.403(14)
C34 C35 1.408(14)
C34 H34 0.9500
C35 C36 1.386(16)
C35 H35 0.9500
C36 C37 1.374(17)
C36 H36 0.9500
C37 C38 1.377(16)
C37 H37 0.9500
C38 H38 0.9500
C39 C44 1.365(13)
C39 C40 1.394(14)
C40 C41 1.358(14)
C40 H40 0.9500
C41 C42 1.399(15)
C41 H41 0.9500
C42 C43 1.381(15)
C42 H42 0.9500
C43 C44 1.355(14)
C43 H43 0.9500
C44 H44 0.9500
C45 H45A 0.9900
C45 H45B 0.9900

loop_
_geom_torsion_atom_site_label_1
_geom_torsion_atom_site_label_2
_geom_torsion_atom_site_label_3
_geom_torsion_atom_site_label_4
_geom_torsion
C1 N1 N2 C4 105.7(9)
C2 N1 N2 C4 -13.8(11)
C24 N3 N4 C26 -13.2(10)
C23 N3 N4 C26 109.9(9)
N2 N1 C1 C5 -49.3(11)
C2 N1 C1 C5 64.7(11)
N2 N1 C1 P1 77.7(7)
C2 N1 C1 P1 -168.4(7)
O1 P1 C1 N1 -45.7(7)
C17 P1 C1 N1 77.0(6)
C11 P1 C1 N1 -167.6(6)
O1 P1 C1 C5 82.9(7)
C17 P1 C1 C5 -154.4(7)
C11 P1 C1 C5 -39.0(8)
N2 N1 C2 C3 24.9(10)
C1 N1 C2 C3 -95.4(9)
N1 C2 C3 C4 -26.3(11)
N1 N2 C4 O2 179.1(10)
N1 N2 C4 C3 -3.2(12)
C2 C3 C4 O2 -164.2(11)
C2 C3 C4 N2 18.1(11)
N1 C1 C5 C6 -105.8(11)
P1 C1 C5 C6 132.4(9)
N1 C1 C5 C10 71.4(13)
P1 C1 C5 C10 -50.4(12)
C10 C5 C6 C7 -3.7(15)
C1 C5 C6 C7 173.6(9)
C10 C5 C6 Br1 176.1(7)
C1 C5 C6 Br1 -6.5(14)
C5 C6 C7 C8 4.4(16)
Br1 C6 C7 C8 -175.4(8)
C6 C7 C8 C9 -3.3(17)
C7 C8 C9 C10 1.7(18)
C8 C9 C10 C5 -1.1(18)
C6 C5 C10 C9 2.0(16)
C1 C5 C10 C9 -175.3(10)
O1 P1 C11 C12 17.2(9)
C17 P1 C11 C12 -108.2(8)
C1 P1 C11 C12 141.3(8)
O1 P1 C11 C16 -159.2(8)
C17 P1 C11 C16 75.4(9)
C1 P1 C11 C16 -35.1(9)
C16 C11 C12 C13 3.1(14)
P1 C11 C12 C13 -173.4(8)
C11 C12 C13 C14 -1.3(15)
C12 C13 C14 C15 -1.1(15)
C13 C14 C15 C16 1.7(16)
C14 C15 C16 C11 0.1(16)
C12 C11 C16 C15 -2.5(14)
P1 C11 C16 C15 173.9(8)
O1 P1 C17 C22 13.6(9)
C11 P1 C17 C22 137.6(7)
C1 P1 C17 C22 -109.9(8)
O1 P1 C17 C18 -169.1(8)
C11 P1 C17 C18 -45.1(10)
C1 P1 C17 C18 67.4(9)
C22 C17 C18 C19 1.1(16)
P1 C17 C18 C19 -176.1(9)
C17 C18 C19 C20 -0.1(18)
C18 C19 C20 C21 -0.8(18)
C19 C20 C21 C22 0.5(18)
C20 C21 C22 C17 0.5(17)
C18 C17 C22 C21 -1.3(15)
P1 C17 C22 C21 176.1(8)
N4 N3 C23 C27 -44.7(11)
C24 N3 C23 C27 72.3(11)
N4 N3 C23 P2 84.4(8)
C24 N3 C23 P2 -158.6(6)
O3 P2 C23 N3 -56.6(7)
C33 P2 C23 N3 68.1(7)
C39 P2 C23 N3 -178.6(6)
O3 P2 C23 C27 75.9(7)
C33 P2 C23 C27 -159.3(7)
C39 P2 C23 C27 -46.1(7)
N4 N3 C24 C25 26.4(9)
C23 N3 C24 C25 -95.5(9)
N3 C24 C25 C26 -29.4(9)
N3 N4 C26 O4 174.4(10)
N3 N4 C26 C25 -5.8(11)
C24 C25 C26 O4 -158.6(11)
C24 C25 C26 N4 21.5(11)
N3 C23 C27 C28 -103.9(11)
P2 C23 C27 C28 131.1(9)
N3 C23 C27 C32 79.0(11)
P2 C23 C27 C32 -46.0(11)
C32 C27 C28 C29 2.6(16)
C23 C27 C28 C29 -174.5(9)
C32 C27 C28 Br2 -179.9(7)
C23 C27 C28 Br2 2.9(14)
C27 C28 C29 C30 0.0(17)
Br2 C28 C29 C30 -177.6(9)
C28 C29 C30 C31 -2.4(18)
C29 C30 C31 C32 2.1(18)
C30 C31 C32 C27 0.6(16)
C28 C27 C32 C31 -2.9(15)
C23 C27 C32 C31 174.4(9)
O3 P2 C33 C34 10.3(9)
C39 P2 C33 C34 134.8(8)
C23 P2 C33 C34 -114.6(8)
O3 P2 C33 C38 -172.0(9)
C39 P2 C33 C38 -47.6(10)
C23 P2 C33 C38 63.1(10)
C38 C33 C34 C35 -0.2(15)
P2 C33 C34 C35 177.6(8)
C33 C34 C35 C36 -1.6(16)
C34 C35 C36 C37 3.2(17)
C35 C36 C37 C38 -3.1(18)
C36 C37 C38 C33 1.1(18)
C34 C33 C38 C37 0.5(16)
P2 C33 C38 C37 -177.3(8)
O3 P2 C39 C44 -158.8(8)
C33 P2 C39 C44 75.9(9)
C23 P2 C39 C44 -35.5(9)
O3 P2 C39 C40 20.9(9)
C33 P2 C39 C40 -104.5(8)
C23 P2 C39 C40 144.1(8)
C44 C39 C40 C41 1.6(15)
P2 C39 C40 C41 -178.1(8)
C39 C40 C41 C42 -1.2(16)
C40 C41 C42 C43 -1.8(16)
C41 C42 C43 C44 4.4(15)
C42 C43 C44 C39 -4.0(15)
C40 C39 C44 C43 1.0(14)
P2 C39 C44 C43 -179.3(8)
